data_4316041
loop_
_publ_author_name
'Laura M. Grande'
'Bruce C. Noll'
'Allen G. Oliver'
'W. Robert Scheidt'

_publ_section_title
;
 Dynamics of NO Motion in Solid-State [Co(tetraphenylporphinato)(NO)]
;
_journal_name_full 'Inorganic Chemistry'
_journal_page_first 6552
_journal_page_last 6557
_journal_paper_doi 10.1021/ic1003462
_journal_volume 49
_journal_year 2010
_chemical_compound_source synthesized
_chemical_formula_moiety 'C44 H28 Cl Fe N4'
_chemical_formula_sum 'C44 H28 Cl Fe N4'
_chemical_formula_weight 704.00
_chemical_melting_point ?
_chemical_name_common '[Fe(TPP)(Cl)]'
_space_group_IT_number 87
_symmetry_cell_setting tetragonal
_symmetry_Int_Tables_number 87
_symmetry_space_group_name_Hall '-I 4'
_symmetry_space_group_name_H-M 'I 4/m'
_atom_sites_solution_hydrogens geom
_atom_sites_solution_primary direct
_atom_sites_solution_secondary difmap
_audit_creation_method SHELXL-97
_cell_angle_alpha 90.00
_cell_angle_beta 90.00
_cell_angle_gamma 90.00
_cell_formula_units_Z 2
_cell_length_a 13.4576(3)
_cell_length_b 13.4576(3)
_cell_length_c 9.6853(3)
_cell_measurement_reflns_used 4190
_cell_measurement_temperature 100(2)
_cell_measurement_theta_max 29.137
_cell_measurement_theta_min 2.591
_cell_volume 1754.08(8)
_computing_cell_refinement 'APEX2/SAING (Bruker, 2007)'
_computing_data_collection 'APEX2 (Bruker, 2007)'
_computing_data_reduction 'SAINT/XPREP (Bruker, 2007; Sheldrick, 2008)'
_computing_molecular_graphics 'XP (Sheldrick, 2008)'
_computing_publication_material 'XCIF (Sheldrick, 2008)/enCIFer (CCDC, 2005)'
_computing_structure_refinement 'SHELXL-97 (Sheldrick, 1997)'
_computing_structure_solution 'SHELXS-97 (Sheldrick, 1990)'
_diffrn_ambient_temperature 100(2)
_diffrn_detector_area_resol_mean 8,33
_diffrn_measured_fraction_theta_full 0.999
_diffrn_measured_fraction_theta_max 0.999
_diffrn_measurement_device_type 'Siemans KFFMO2K-90'
_diffrn_measurement_method '\f and\w scans'
_diffrn_radiation_monochromator graphite
_diffrn_radiation_source 'fine-focus sealed tube'
_diffrn_radiation_type MoK\a
_diffrn_radiation_wavelength 0.71073
_diffrn_reflns_av_R_equivalents 0.0293
_diffrn_reflns_av_sigmaI/netI 0.0173
_diffrn_reflns_limit_h_max 11
_diffrn_reflns_limit_h_min -18
_diffrn_reflns_limit_k_max 18
_diffrn_reflns_limit_k_min -14
_diffrn_reflns_limit_l_max 13
_diffrn_reflns_limit_l_min -13
_diffrn_reflns_number 8889
_diffrn_reflns_theta_full 29.14
_diffrn_reflns_theta_max 29.14
_diffrn_reflns_theta_min 2.14
_exptl_absorpt_coefficient_mu 0.544
_exptl_absorpt_correction_T_max 0.9111
_exptl_absorpt_correction_T_min 0.8764
_exptl_absorpt_correction_type multi-scan
_exptl_absorpt_process_details 'Sheldrick, G.M. (2008) SADABS v.2008/2. Univeristy of G\"ottingen.'
_exptl_crystal_colour purple
_exptl_crystal_density_diffrn 1.333
_exptl_crystal_density_meas ?
_exptl_crystal_density_method 'not measured'
_exptl_crystal_description 'square pyramid'
_exptl_crystal_F_000 726
_exptl_crystal_recrystallization_method 'diffusion of methanol into methylene chloride solution'
_exptl_crystal_size_max 0.23
_exptl_crystal_size_mid 0.22
_exptl_crystal_size_min 0.16
_refine_diff_density_max 0.428
_refine_diff_density_min -0.443
_refine_diff_density_rms 0.069
_refine_ls_extinction_method none
_refine_ls_goodness_of_fit_ref 1.352
_refine_ls_hydrogen_treatment constr
_refine_ls_matrix_type full
_refine_ls_number_parameters 73
_refine_ls_number_reflns 1255
_refine_ls_number_restraints 0
_refine_ls_restrained_S_all 1.352
_refine_ls_R_factor_all 0.0613
_refine_ls_R_factor_gt 0.0583
_refine_ls_shift/su_max 0.000
_refine_ls_shift/su_mean 0.000
_refine_ls_structure_factor_coef Fsqd
_refine_ls_weighting_details 'calc w=1/[\s^2^(Fo^2^)+(0.0146P)^2^+5.7111P] where P=(Fo^2^+2Fc^2^)/3'
_refine_ls_weighting_scheme calc
_refine_ls_wR_factor_gt 0.1351
_refine_ls_wR_factor_ref 0.1363
_reflns_number_gt 1172
_reflns_number_total 1255
_reflns_threshold_expression >2sigma(I)
_cod_data_source_file ic1003462_si_002_7.cif
_cod_data_source_block lmg020m1100KFeTPPCl
_cod_depositor_comments
;
The following automatic conversions were performed:

'_chemical_melting_point' value 'not measured' was changed to '?' -
the value is undefined or not given.

Automatic conversion script
Id: cif_fix_values 1569 2011-02-09 13:29:24Z adriana 

The following automatic conversions were performed:

'_exptl_crystal_density_meas' value 'not measured' was changed to '?'
- the value is perceived as not measured.

Automatic conversion script
Id: cif_fix_values 3008 2015-01-20 13:52:24Z robertas 
;
_cod_database_code 4316041

loop_
_symmetry_equiv_pos_as_xyz
'x, y, z'
'-y, x, z'
'y, -x, z'
'-x, -y, z'
'x+1/2, y+1/2, z+1/2'
'-y+1/2, x+1/2, z+1/2'
'y+1/2, -x+1/2, z+1/2'
'-x+1/2, -y+1/2, z+1/2'
'-x, -y, -z'
'y, -x, -z'
'-y, x, -z'
'x, y, -z'
'-x+1/2, -y+1/2, -z+1/2'
'y+1/2, -x+1/2, -z+1/2'
'-y+1/2, x+1/2, -z+1/2'
'x+1/2, y+1/2, -z+1/2'

loop_
_atom_site_label
_atom_site_type_symbol
_atom_site_fract_x
_atom_site_fract_y
_atom_site_fract_z
_atom_site_U_iso_or_equiv
_atom_site_adp_type
_atom_site_occupancy
_atom_site_symmetry_multiplicity
_atom_site_calc_flag
_atom_site_refinement_flags
_atom_site_disorder_assembly
_atom_site_disorder_group
Fe1 Fe 0.5000 0.5000 0.54030(12) 0.0165(3) Uani 0.50 4 d SP . .
Cl1 Cl 0.5000 0.5000 0.7666(2) 0.0220(4) Uani 0.50 4 d SP . .
N1 N 0.53676(19) 0.6451(2) 0.5000 0.0206(6) Uani 1 2 d S . .
C11 C 0.8155(2) 0.6872(2) 0.5000 0.0209(6) Uani 1 2 d S . .
C(B1 C 0.5284(3) 0.8165(2) 0.5000 0.0255(7) Uani 1 2 d S . .
H(B1 H 0.5017 0.8819 0.5000 0.031 Uiso 1 2 calc SR . .
C14 C 0.9923(2) 0.7950(2) 0.5000 0.0278(7) Uani 1 2 d S . .
H14 H 1.0519 0.8328 0.5000 0.033 Uiso 1 2 calc SR . .
C13 C 0.9487(2) 0.7673(2) 0.6224(3) 0.0391(7) Uani 1 1 d . . .
H13 H 0.9789 0.7850 0.7076 0.047 Uiso 1 1 calc R . .
C(M1 C 0.7198(2) 0.6307(2) 0.5000 0.0211(6) Uani 1 2 d S . .
C12 C 0.8604(2) 0.7133(2) 0.6222(3) 0.0364(6) Uani 1 1 d . . .
H12 H 0.8310 0.6943 0.7073 0.044 Uiso 1 1 calc R . .
C(B2 C 0.6262(3) 0.7914(2) 0.5000 0.0251(7) Uani 1 2 d S . .
H(B2 H 0.6809 0.8361 0.5000 0.030 Uiso 1 2 calc SR . .
C(A1 C 0.4730(2) 0.7254(2) 0.5000 0.0220(6) Uani 1 2 d S . .
C(A2 C 0.6315(2) 0.6846(2) 0.5000 0.0215(6) Uani 1 2 d S . .

loop_
_atom_site_aniso_label
_atom_site_aniso_U_11
_atom_site_aniso_U_22
_atom_site_aniso_U_33
_atom_site_aniso_U_23
_atom_site_aniso_U_13
_atom_site_aniso_U_12
Fe1 0.0163(3) 0.0163(3) 0.0169(6) 0.000 0.000 0.000
Cl1 0.0240(6) 0.0240(6) 0.0178(9) 0.000 0.000 0.000
N1 0.0180(12) 0.0194(12) 0.0246(13) 0.000 0.000 -0.0002(9)
C11 0.0175(14) 0.0211(14) 0.0242(15) 0.000 0.000 -0.0007(11)
C(B1 0.0269(16) 0.0185(14) 0.0310(17) 0.000 0.000 0.0003(12)
C14 0.0183(14) 0.0215(15) 0.044(2) 0.000 0.000 -0.0013(12)
C13 0.0337(13) 0.0538(17) 0.0298(14) -0.0066(13) -0.0065(11) -0.0163(12)
C(M1 0.0196(14) 0.0237(15) 0.0198(14) 0.000 0.000 -0.0033(11)
C12 0.0355(14) 0.0512(16) 0.0225(12) -0.0034(12) 0.0024(10) -0.0178(12)
C(B2 0.0240(16) 0.0203(15) 0.0309(17) 0.000 0.000 -0.0023(12)
C(A1 0.0234(15) 0.0189(14) 0.0237(15) 0.000 0.000 0.0002(11)
C(A2 0.0216(14) 0.0197(14) 0.0230(15) 0.000 0.000 -0.0033(11)

loop_
_atom_type_symbol
_atom_type_description
_atom_type_scat_dispersion_real
_atom_type_scat_dispersion_imag
_atom_type_scat_source
C C 0.0033 0.0016 'International Tables Vol C Tables 4.2.6.8 and 6.1.1.4'
H H 0.0000 0.0000 'International Tables Vol C Tables 4.2.6.8 and 6.1.1.4'
N N 0.0061 0.0033 'International Tables Vol C Tables 4.2.6.8 and 6.1.1.4'
Cl Cl 0.1484 0.1585 'International Tables Vol C Tables 4.2.6.8 and 6.1.1.4'
Fe Fe 0.3463 0.8444 'International Tables Vol C Tables 4.2.6.8 and 6.1.1.4'

loop_
_geom_angle_atom_site_label_1
_geom_angle_atom_site_label_2
_geom_angle_atom_site_label_3
_geom_angle
_geom_angle_site_symmetry_1
_geom_angle_site_symmetry_3
_geom_angle_publ_flag
Fe1 Fe1 N1 79.03(4) 9_666 9_666 ?
Fe1 Fe1 N1 79.03(4) 9_666 2_655 ?
N1 Fe1 N1 87.925(13) 9_666 2_655 ?
Fe1 Fe1 N1 79.03(4) 9_666 10_566 ?
N1 Fe1 N1 87.925(13) 9_666 10_566 ?
N1 Fe1 N1 158.06(7) 2_655 10_566 ?
Fe1 Fe1 N1 79.03(4) 9_666 . ?
N1 Fe1 N1 158.06(7) 9_666 . ?
N1 Fe1 N1 87.926(14) 2_655 . ?
N1 Fe1 N1 87.924(14) 10_566 . ?
Fe1 Fe1 Cl1 180.000(1) 9_666 . ?
N1 Fe1 Cl1 100.97(4) 9_666 . ?
N1 Fe1 Cl1 100.97(4) 2_655 . ?
N1 Fe1 Cl1 100.97(4) 10_566 . ?
N1 Fe1 Cl1 100.97(4) . . ?
C(A1 N1 C(A2 105.8(3) . . ?
C(A1 N1 Fe1 126.6(2) . . ?
C(A2 N1 Fe1 126.1(2) . . ?
C(A1 N1 Fe1 126.6(2) . 9_666 ?
C(A2 N1 Fe1 126.1(2) . 9_666 ?
Fe1 N1 Fe1 21.94(7) . 9_666 ?
C12 C11 C12 118.9(3) . 12_556 ?
C12 C11 C(M1 120.57(15) . . ?
C12 C11 C(M1 120.57(15) 12_556 . ?
C(B2 C(B1 C(A1 106.9(3) . . ?
C(B2 C(B1 H(B1 126.5 . . ?
C(A1 C(B1 H(B1 126.5 . . ?
C13 C14 C13 119.3(3) 12_556 . ?
C13 C14 H14 120.4 12_556 . ?
C13 C14 H14 120.4 . . ?
C14 C13 C12 120.3(3) . . ?
C14 C13 H13 119.9 . . ?
C12 C13 H13 119.9 . . ?
C(A2 C(M1 C(A1 124.5(3) . 10_566 ?
C(A2 C(M1 C11 118.1(3) . . ?
C(A1 C(M1 C11 117.4(3) 10_566 . ?
C11 C12 C13 120.6(3) . . ?
C11 C12 H12 119.7 . . ?
C13 C12 H12 119.7 . . ?
C(B1 C(B2 C(A2 107.2(3) . . ?
C(B1 C(B2 H(B2 126.4 . . ?
C(A2 C(B2 H(B2 126.4 . . ?
N1 C(A1 C(M1 125.3(3) . 2_655 ?
N1 C(A1 C(B1 110.3(3) . . ?
C(M1 C(A1 C(B1 124.4(3) 2_655 . ?
N1 C(A2 C(M1 126.0(3) . . ?
N1 C(A2 C(B2 109.8(3) . . ?
C(M1 C(A2 C(B2 124.2(3) . . ?

loop_
_geom_bond_atom_site_label_1
_geom_bond_atom_site_label_2
_geom_bond_distance
_geom_bond_site_symmetry_2
_geom_bond_publ_flag
Fe1 Fe1 0.781(2) 9_666 ?
Fe1 N1 2.051(3) 9_666 ?
Fe1 N1 2.051(3) 2_655 ?
Fe1 N1 2.051(3) 10_566 ?
Fe1 N1 2.051(3) . ?
Fe1 Cl1 2.192(2) . ?
N1 C(A1 1.381(4) . ?
N1 C(A2 1.381(4) . ?
N1 Fe1 2.051(3) 9_666 ?
C11 C12 1.375(3) . ?
C11 C12 1.375(3) 12_556 ?
C11 C(M1 1.496(4) . ?
C(B1 C(B2 1.360(5) . ?
C(B1 C(A1 1.434(4) . ?
C(B1 H(B1 0.9500 . ?
C14 C13 1.374(3) 12_556 ?
C14 C13 1.374(3) . ?
C14 H14 0.9500 . ?
C13 C12 1.392(4) . ?
C13 H13 0.9500 . ?
C(M1 C(A2 1.392(4) . ?
C(M1 C(A1 1.398(4) 10_566 ?
C12 H12 0.9500 . ?
C(B2 C(A2 1.440(4) . ?
C(B2 H(B2 0.9500 . ?
C(A1 C(M1 1.398(5) 2_655 ?
